data_4079390
loop_
_publ_author_name
'Plois, Markus'
'Wiegand, Thomas'
'Wolf, Robert'

_publ_section_title
;
 Novel Ruthenium(II) Aluminate Anions: Building Blocks of Unique Cage
 Structures
;
_journal_issue 24
_journal_name_full Organometallics
_journal_page_first 8469
_journal_paper_doi 10.1021/om300705x
_journal_volume 31
_journal_year 2012
_chemical_formula_sum 'C84 H165 Al4 Li5 O2 Ru6'
_chemical_formula_weight 1956.2
_chemical_name_systematic
;
 ?
;
_space_group_IT_number 15
_symmetry_cell_setting monoclinic
_symmetry_space_group_name_Hall '-C 2yc'
_symmetry_space_group_name_H-M 'C 1 2/c 1'
_atom_sites_solution_hydrogens geom
_atom_sites_solution_primary direct
_atom_sites_solution_secondary difmap
_audit_creation_date 2012-10-21T13:04:01-00:00
_audit_creation_method 'WinGX routine CIF_UPDATE'
_cell_angle_alpha 90
_cell_angle_beta 93.4300(10)
_cell_angle_gamma 90
_cell_formula_units_Z 4
_cell_length_a 22.3854(8)
_cell_length_b 19.9019(7)
_cell_length_c 21.7509(8)
_cell_measurement_reflns_used 9805
_cell_measurement_temperature 153(2)
_cell_measurement_theta_max 29.6
_cell_measurement_theta_min 2.27
_cell_volume 9672.9(6)
_computing_cell_refinement 'APEX2(Bruker AXS, 2007)'
_computing_data_collection 'APEX2(Bruker AXS, 2007)'
_computing_data_reduction 'SAINT,SADABS (Bruker AXS, 2007 )'
_computing_molecular_graphics
;
 ?
;
_computing_structure_refinement 'SHELXL-97 (Sheldrick, 2008)'
_computing_structure_solution 'SHELXS-97 (Sheldrick, 1990)'
_diffrn_ambient_temperature 153(2)
_diffrn_detector_area_resol_mean 80
_diffrn_measured_fraction_theta_full 0.999
_diffrn_measured_fraction_theta_max 0.999
_diffrn_measurement_device_type 'CCD area detector'
_diffrn_measurement_method 'Omega and Phi scans'
_diffrn_radiation_monochromator graphite
_diffrn_radiation_type MoK\a
_diffrn_radiation_wavelength 0.71073
_diffrn_reflns_av_R_equivalents 0.0253
_diffrn_reflns_av_unetI/netI 0.0222
_diffrn_reflns_limit_h_max 30
_diffrn_reflns_limit_h_min -31
_diffrn_reflns_limit_k_max 27
_diffrn_reflns_limit_k_min -27
_diffrn_reflns_limit_l_max 30
_diffrn_reflns_limit_l_min -30
_diffrn_reflns_number 54753
_diffrn_reflns_theta_full 29.61
_diffrn_reflns_theta_max 29.61
_diffrn_reflns_theta_min 1.37
_exptl_absorpt_coefficient_mu 0.988
_exptl_absorpt_correction_T_max 0.9076
_exptl_absorpt_correction_T_min 0.8422
_exptl_absorpt_correction_type multi-scan
_exptl_crystal_colour orange
_exptl_crystal_density_diffrn 1.343
_exptl_crystal_density_method 'not measured'
_exptl_crystal_description block
_exptl_crystal_F_000 4064
_exptl_crystal_size_max 0.18
_exptl_crystal_size_mid 0.11
_exptl_crystal_size_min 0.1
_refine_diff_density_max 1.36
_refine_diff_density_min -0.712
_refine_diff_density_rms 0.071
_refine_ls_extinction_method none
_refine_ls_goodness_of_fit_ref 1.019
_refine_ls_hydrogen_treatment mixed
_refine_ls_matrix_type full
_refine_ls_number_parameters 501
_refine_ls_number_reflns 13605
_refine_ls_number_restraints 8
_refine_ls_restrained_S_all 1.02
_refine_ls_R_factor_all 0.0318
_refine_ls_R_factor_gt 0.0264
_refine_ls_shift/su_max 0.01
_refine_ls_shift/su_mean 0
_refine_ls_structure_factor_coef Fsqd
_refine_ls_weighting_details 'calc w=1/[\s^2^(Fo^2^)+(0.0297P)^2^+15.9818P] where P=(Fo^2^+2Fc^2^)/3'
_refine_ls_weighting_scheme calc
_refine_ls_wR_factor_gt 0.0641
_refine_ls_wR_factor_ref 0.0666
_reflns_number_gt 12022
_reflns_number_total 13605
_reflns_threshold_expression >2\s(I)
_cod_data_source_file om300705x_si_002.cif
_cod_data_source_block 2
_cod_original_sg_symbol_H-M C2/c
_cod_database_code 4079390

loop_
_symmetry_equiv_pos_as_xyz
'x, y, z'
'-x, y, -z+1/2'
'x+1/2, y+1/2, z'
'-x+1/2, y+1/2, -z+1/2'
'-x, -y, -z'
'x, -y, z-1/2'
'-x+1/2, -y+1/2, -z'
'x+1/2, -y+1/2, z-1/2'

loop_
_atom_site_label
_atom_site_type_symbol
_atom_site_fract_x
_atom_site_fract_y
_atom_site_fract_z
_atom_site_U_iso_or_equiv
_atom_site_adp_type
_atom_site_occupancy
_atom_site_symmetry_multiplicity
_atom_site_calc_flag
_atom_site_refinement_flags
_atom_site_disorder_assembly
_atom_site_disorder_group
Al1 Al 0.56600(3) 0.60915(3) 0.35880(3) 0.02596(12) Uani 1 1 d . . .
Al2 Al 0.53737(3) 0.97391(3) 0.33134(3) 0.02708(12) Uani 1 1 d . . .
C1 C 0.71522(9) 0.67941(11) 0.39595(10) 0.0313(4) Uani 1 1 d . . .
C2 C 0.72396(8) 0.73529(12) 0.35666(10) 0.0306(4) Uani 1 1 d . . .
C3 C 0.69753(9) 0.79304(11) 0.38407(10) 0.0299(4) Uani 1 1 d . . .
C4 C 0.67224(9) 0.77212(11) 0.43883(10) 0.0299(4) Uani 1 1 d . . .
C5 C 0.68343(9) 0.70135(12) 0.44716(10) 0.0307(4) Uani 1 1 d . . .
C6 C 0.74023(12) 0.61023(13) 0.38580(15) 0.0511(7) Uani 1 1 d . . .
H6A H 0.7367 0.5995 0.3418 0.077 Uiso 1 1 calc R . .
H6B H 0.7177 0.5772 0.4085 0.077 Uiso 1 1 calc R . .
H6C H 0.7824 0.6091 0.4005 0.077 Uiso 1 1 calc R . .
C7 C 0.76187(11) 0.73602(17) 0.30158(13) 0.0512(7) Uani 1 1 d . . .
H7A H 0.7471 0.7708 0.2726 0.077 Uiso 1 1 calc R . .
H7B H 0.7596 0.6921 0.2812 0.077 Uiso 1 1 calc R . .
H7C H 0.8035 0.7456 0.3151 0.077 Uiso 1 1 calc R . .
C8 C 0.70073(12) 0.86409(13) 0.36093(15) 0.0512(7) Uani 1 1 d . . .
H8A H 0.7384 0.8847 0.3766 0.077 Uiso 1 1 calc R . .
H8B H 0.667 0.8899 0.3753 0.077 Uiso 1 1 calc R . .
H8C H 0.6989 0.864 0.3158 0.077 Uiso 1 1 calc R . .
C9 C 0.64503(11) 0.81727(16) 0.48435(13) 0.0515(7) Uani 1 1 d . . .
H9A H 0.6158 0.792 0.5069 0.077 Uiso 1 1 calc R . .
H9B H 0.6249 0.8549 0.4626 0.077 Uiso 1 1 calc R . .
H9C H 0.6765 0.8346 0.5134 0.077 Uiso 1 1 calc R . .
C10 C 0.67384(12) 0.66195(16) 0.50430(12) 0.0505(7) Uani 1 1 d . . .
H10A H 0.7062 0.6717 0.5354 0.076 Uiso 1 1 calc R . .
H10B H 0.6737 0.6138 0.4947 0.076 Uiso 1 1 calc R . .
H10C H 0.6354 0.6745 0.5203 0.076 Uiso 1 1 calc R . .
C11 C 0.46282(9) 0.69514(12) 0.46036(9) 0.0317(5) Uani 1 1 d . . .
C12 C 0.44556(9) 0.76016(11) 0.43656(9) 0.0297(4) Uani 1 1 d . . .
C13 C 0.40238(9) 0.74986(11) 0.38672(9) 0.0283(4) Uani 1 1 d . . .
C14 C 0.39352(9) 0.67931(11) 0.37843(9) 0.0289(4) Uani 1 1 d . . .
C15 C 0.43050(10) 0.64528(12) 0.42493(10) 0.0323(4) Uani 1 1 d . . .
C16 C 0.50235(12) 0.68286(17) 0.51742(11) 0.0510(7) Uani 1 1 d . . .
H16A H 0.5339 0.717 0.5206 0.077 Uiso 1 1 calc R . .
H16B H 0.5205 0.6382 0.5152 0.077 Uiso 1 1 calc R . .
H16C H 0.4784 0.6854 0.5536 0.077 Uiso 1 1 calc R . .
C17 C 0.46323(11) 0.82689(14) 0.46467(12) 0.0449(6) Uani 1 1 d . . .
H17A H 0.4369 0.8375 0.4977 0.067 Uiso 1 1 calc R . .
H17B H 0.4596 0.8619 0.433 0.067 Uiso 1 1 calc R . .
H17C H 0.5047 0.8247 0.4816 0.067 Uiso 1 1 calc R . .
C18 C 0.36868(10) 0.80413(13) 0.35147(12) 0.0415(6) Uani 1 1 d . . .
H18A H 0.3592 0.789 0.3091 0.062 Uiso 1 1 calc R . .
H18B H 0.3934 0.8448 0.3509 0.062 Uiso 1 1 calc R . .
H18C H 0.3315 0.814 0.3713 0.062 Uiso 1 1 calc R . .
C19 C 0.34717(10) 0.64703(16) 0.33506(12) 0.0472(6) Uani 1 1 d . . .
H19A H 0.3098 0.6417 0.3558 0.071 Uiso 1 1 calc R . .
H19B H 0.3615 0.6028 0.3225 0.071 Uiso 1 1 calc R . .
H19C H 0.3401 0.6755 0.2986 0.071 Uiso 1 1 calc R . .
C20 C 0.42794(13) 0.57157(14) 0.43903(15) 0.0534(7) Uani 1 1 d . . .
H20A H 0.4648 0.558 0.4624 0.08 Uiso 1 1 calc R . .
H20B H 0.4239 0.5461 0.4004 0.08 Uiso 1 1 calc R . .
H20C H 0.3935 0.5624 0.4635 0.08 Uiso 1 1 calc R . .
C21 C 0.41561(10) 1.10158(11) 0.33256(10) 0.0310(4) Uani 1 1 d . . .
C22 C 0.38689(10) 1.04429(11) 0.35709(10) 0.0317(4) Uani 1 1 d . . .
C23 C 0.34621(9) 1.01713(11) 0.31032(11) 0.0318(4) Uani 1 1 d . . .
C24 C 0.34900(9) 1.05942(11) 0.25679(10) 0.0323(4) Uani 1 1 d . . .
C25 C 0.39171(10) 1.11012(10) 0.27001(10) 0.0305(4) Uani 1 1 d . . .
C26 C 0.45516(13) 1.15044(13) 0.36817(12) 0.0454(6) Uani 1 1 d . . .
H26A H 0.4305 1.1855 0.3857 0.068 Uiso 1 1 calc R . .
H26B H 0.483 1.1711 0.3406 0.068 Uiso 1 1 calc R . .
H26C H 0.4778 1.1267 0.4015 0.068 Uiso 1 1 calc R . .
C27 C 0.39504(13) 1.01973(14) 0.42232(11) 0.0454(6) Uani 1 1 d . . .
H27A H 0.4361 1.0287 0.4383 0.068 Uiso 1 1 calc R . .
H27B H 0.3873 0.9713 0.4235 0.068 Uiso 1 1 calc R . .
H27C H 0.367 1.0432 0.4478 0.068 Uiso 1 1 calc R . .
C28 C 0.30110(11) 0.96224(12) 0.31782(14) 0.0452(6) Uani 1 1 d . . .
H28A H 0.3134 0.9348 0.3538 0.068 Uiso 1 1 calc R . .
H28B H 0.2987 0.9339 0.2809 0.068 Uiso 1 1 calc R . .
H28C H 0.2618 0.9822 0.3237 0.068 Uiso 1 1 calc R . .
C29 C 0.30826(11) 1.05362(15) 0.19930(13) 0.0480(6) Uani 1 1 d . . .
H29A H 0.2715 1.0792 0.2046 0.072 Uiso 1 1 calc R . .
H29B H 0.2982 1.0063 0.1918 0.072 Uiso 1 1 calc R . .
H29C H 0.3286 1.0716 0.1642 0.072 Uiso 1 1 calc R . .
C30 C 0.40506(12) 1.16836(12) 0.22898(12) 0.0436(6) Uani 1 1 d . . .
H30A H 0.4015 1.1539 0.1859 0.065 Uiso 1 1 calc R . .
H30B H 0.4459 1.1844 0.2391 0.065 Uiso 1 1 calc R . .
H30C H 0.3766 1.2048 0.2352 0.065 Uiso 1 1 calc R . .
C31 C 0.58155(15) 0.54035(16) 0.42189(16) 0.0623(8) Uani 1 1 d . . .
H31A H 0.6212 0.5207 0.4174 0.093 Uiso 1 1 calc R . .
H31B H 0.5511 0.5051 0.4171 0.093 Uiso 1 1 calc R . .
H31C H 0.5802 0.5607 0.4628 0.093 Uiso 1 1 calc R . .
C32 C 0.57053(14) 1.02613(16) 0.40310(14) 0.0548(7) Uani 1 1 d . . .
H32A H 0.5734 1.0736 0.3917 0.082 Uiso 1 1 calc R . .
H32B H 0.6104 1.009 0.4159 0.082 Uiso 1 1 calc R . .
H32C H 0.5441 1.0216 0.4372 0.082 Uiso 1 1 calc R . .
C33 C 0.5829(3) 0.3591(3) 0.1692(3) 0.167(3) Uani 1 1 d . . .
H33A H 0.5706 0.3186 0.1916 0.2 Uiso 1 1 calc R . .
H33B H 0.5931 0.3455 0.1273 0.2 Uiso 1 1 calc R . .
C34 C 0.6326(3) 0.3893(4) 0.2006(4) 0.174(4) Uani 1 1 d . . .
H34A H 0.6647 0.3963 0.1718 0.209 Uiso 1 1 calc R . .
H34B H 0.6482 0.3595 0.2342 0.209 Uiso 1 1 calc R . .
Li2 Li 0.55782(16) 0.6982(2) 0.25651(16) 0.0310(8) Uani 1 1 d . . .
Li3 Li 0.54993(17) 0.8151(2) 0.3356(2) 0.0374(9) Uani 1 1 d . . .
C43 C 0.53493(19) 0.40801(18) 0.16560(19) 0.0808(12) Uani 1 1 d . . .
H43A H 0.5287 0.4256 0.1231 0.097 Uiso 1 1 calc R . .
H43B H 0.4971 0.3875 0.1779 0.097 Uiso 1 1 calc R . .
C44 C 0.61575(16) 0.45136(19) 0.2251(2) 0.0831(12) Uani 1 1 d . . .
H44A H 0.6399 0.4881 0.2086 0.1 Uiso 1 1 calc R . .
H44B H 0.6221 0.451 0.2706 0.1 Uiso 1 1 calc R . .
Li1 Li 0.5 0.5201(3) 0.25 0.0418(13) Uani 1 2 d S . .
O1 O 0.55363(10) 0.46086(11) 0.20751(11) 0.0656(6) Uani 1 1 d . . .
Ru1 Ru 0.628966(6) 0.716136(7) 0.358172(7) 0.01901(4) Uani 1 1 d . . .
Ru2 Ru 0.487303(6) 0.701989(7) 0.363013(6) 0.01876(4) Uani 1 1 d . . .
Ru3 Ru 0.436409(7) 1.009143(8) 0.278199(7) 0.02311(4) Uani 1 1 d . . .
C100 C 0.8638(4) 0.1517(6) 0.6106(5) 0.0809(8) Uani 0.4 1 d PD A 1
H10X H 0.8509 0.1163 0.6381 0.121 Uiso 0.4 1 calc PR A 1
H10Y H 0.9014 0.1713 0.6276 0.121 Uiso 0.4 1 calc PR A 1
H10Z H 0.8698 0.1326 0.5699 0.121 Uiso 0.4 1 calc PR A 1
C101 C 0.8113(4) 0.2115(6) 0.6040(5) 0.0809(8) Uani 0.4 1 d PD A 1
H10D H 0.7735 0.1916 0.5866 0.121 Uiso 0.4 1 calc PR A 1
H10E H 0.8041 0.2293 0.6454 0.121 Uiso 0.4 1 calc PR A 1
C102 C 0.8303(5) 0.2701(6) 0.5619(5) 0.0809(8) Uani 0.4 1 d PD A 1
H10G H 0.8687 0.2892 0.5787 0.097 Uiso 0.4 1 calc PR A 1
H10H H 0.8364 0.2526 0.5202 0.097 Uiso 0.4 1 calc PR A 1
C103 C 0.7838(5) 0.3244(6) 0.5577(5) 0.0809(8) Uani 0.4 1 d PD A 1
H10I H 0.7798 0.3439 0.5991 0.097 Uiso 0.4 1 calc PR A 1
H10J H 0.7447 0.3045 0.5439 0.097 Uiso 0.4 1 calc PR A 1
C104 C 0.7994(4) 0.3812(6) 0.5125(5) 0.0809(8) Uani 0.4 1 d PD A 1
H10K H 0.794 0.3641 0.4698 0.097 Uiso 0.4 1 calc PR A 1
H10L H 0.8421 0.3935 0.5201 0.097 Uiso 0.4 1 calc PR A 1
C105 C 0.7575(5) 0.4500(6) 0.5189(5) 0.0809(8) Uani 0.4 1 d PD A 1
H10M H 0.7699 0.4842 0.4897 0.121 Uiso 0.4 1 calc PR A 1
H10N H 0.7628 0.4676 0.5609 0.121 Uiso 0.4 1 calc PR A 1
H10O H 0.7154 0.4387 0.5097 0.121 Uiso 0.4 1 calc PR A 1
C111 C 0.8394(3) 0.1773(4) 0.6159(3) 0.0809(8) Uani 0.6 1 d PD B 2
H11A H 0.8193 0.19 0.653 0.121 Uiso 0.6 1 calc PR B 2
H11B H 0.8797 0.1607 0.6276 0.121 Uiso 0.6 1 calc PR B 2
H11C H 0.8165 0.1419 0.5939 0.121 Uiso 0.6 1 calc PR B 2
C112 C 0.8436(3) 0.2373(4) 0.5749(3) 0.0809(8) Uani 0.6 1 d PD B 2
H11D H 0.8813 0.2613 0.5867 0.097 Uiso 0.6 1 calc PR B 2
H11E H 0.8464 0.2213 0.5321 0.097 Uiso 0.6 1 calc PR B 2
C113 C 0.7943(3) 0.2853(4) 0.5758(3) 0.0809(8) Uani 0.6 1 d PD B 2
H11F H 0.7914 0.3014 0.6186 0.097 Uiso 0.6 1 calc PR B 2
H11G H 0.7566 0.2615 0.5637 0.097 Uiso 0.6 1 calc PR B 2
C114 C 0.7993(3) 0.3452(4) 0.5346(3) 0.0809(8) Uani 0.6 1 d PD B 2
H11H H 0.8358 0.3706 0.5481 0.097 Uiso 0.6 1 calc PR B 2
H11I H 0.8044 0.3293 0.4922 0.097 Uiso 0.6 1 calc PR B 2
C115 C 0.7471(3) 0.3920(4) 0.5335(3) 0.0809(8) Uani 0.6 1 d PD B 2
H11J H 0.7101 0.3658 0.5238 0.097 Uiso 0.6 1 calc PR B 2
H11K H 0.7443 0.4113 0.5752 0.097 Uiso 0.6 1 calc PR B 2
C116 C 0.7494(3) 0.4436(4) 0.4920(3) 0.0809(8) Uani 0.6 1 d PD B 2
H11L H 0.7754 0.4793 0.5094 0.121 Uiso 0.6 1 calc PR B 2
H11M H 0.709 0.4614 0.4829 0.121 Uiso 0.6 1 calc PR B 2
H11N H 0.7655 0.4269 0.4539 0.121 Uiso 0.6 1 calc PR B 2
H1 H 0.5579(12) 0.7314(14) 0.3851(13) 0.048(8) Uiso 1 1 d . . .
H8 H 0.4635(12) 0.9458(14) 0.3169(13) 0.051(8) Uiso 1 1 d . . .
H3 H 0.6210(11) 0.6531(13) 0.3123(12) 0.040(7) Uiso 1 1 d . . .
H2 H 0.6093(11) 0.7598(13) 0.2971(11) 0.036(7) Uiso 1 1 d . . .
H7 H 0.5485(11) 0.8996(13) 0.3583(11) 0.037(7) Uiso 1 1 d . . .
H5 H 0.4904(11) 0.7482(13) 0.3053(11) 0.037(7) Uiso 1 1 d . . .
H6 H 0.5610(10) 0.5551(11) 0.2999(10) 0.026(6) Uiso 1 1 d . . .
H10 H 0.4200(12) 0.9473(14) 0.2337(13) 0.050(8) Uiso 1 1 d . . .
H9 H 0.5 1.040(2) 0.25 0.070(14) Uiso 1 2 d S . .
H4 H 0.4939(12) 0.6470(14) 0.3150(13) 0.046(8) Uiso 1 1 d . . .

loop_
_atom_site_aniso_label
_atom_site_aniso_U_11
_atom_site_aniso_U_22
_atom_site_aniso_U_33
_atom_site_aniso_U_23
_atom_site_aniso_U_13
_atom_site_aniso_U_12
Al1 0.0236(3) 0.0224(3) 0.0311(3) 0.0001(2) -0.0046(2) 0.0016(2)
Al2 0.0271(3) 0.0246(3) 0.0291(3) -0.0003(2) -0.0020(2) 0.0014(2)
C1 0.0189(9) 0.0344(11) 0.0392(11) -0.0090(9) -0.0109(8) 0.0074(8)
C2 0.0143(8) 0.0447(12) 0.0324(11) -0.0102(9) -0.0024(7) -0.0023(8)
C3 0.0210(9) 0.0322(10) 0.0353(11) -0.0045(8) -0.0094(8) -0.0046(8)
C4 0.0202(9) 0.0394(11) 0.0289(10) -0.0146(9) -0.0076(7) 0.0038(8)
C5 0.0217(9) 0.0437(12) 0.0255(10) 0.0001(9) -0.0100(7) 0.0009(8)
C6 0.0357(13) 0.0420(14) 0.0734(19) -0.0136(13) -0.0150(12) 0.0180(11)
C7 0.0250(11) 0.083(2) 0.0464(15) -0.0151(14) 0.0077(10) -0.0113(12)
C8 0.0393(13) 0.0388(13) 0.0728(19) 0.0077(13) -0.0182(13) -0.0129(11)
C9 0.0345(12) 0.0731(19) 0.0459(15) -0.0349(14) -0.0063(11) 0.0080(12)
C10 0.0413(14) 0.075(2) 0.0329(12) 0.0146(13) -0.0145(10) -0.0059(13)
C11 0.0249(10) 0.0526(13) 0.0182(9) 0.0029(9) 0.0050(7) 0.0020(9)
C12 0.0242(9) 0.0405(11) 0.0251(10) -0.0069(8) 0.0072(8) 0.0011(8)
C13 0.0198(9) 0.0395(11) 0.0263(10) -0.0001(8) 0.0068(7) 0.0038(8)
C14 0.0194(9) 0.0425(12) 0.0254(9) -0.0008(8) 0.0051(7) -0.0059(8)
C15 0.0295(10) 0.0388(11) 0.0296(10) 0.0072(9) 0.0102(8) -0.0007(9)
C16 0.0409(13) 0.090(2) 0.0216(11) 0.0065(12) 0.0005(10) 0.0085(14)
C17 0.0404(13) 0.0522(15) 0.0433(14) -0.0218(12) 0.0114(11) -0.0035(11)
C18 0.0280(11) 0.0524(14) 0.0447(14) 0.0058(11) 0.0088(10) 0.0153(10)
C19 0.0276(11) 0.0727(18) 0.0418(13) -0.0113(13) 0.0049(10) -0.0186(12)
C20 0.0518(16) 0.0443(15) 0.0662(19) 0.0185(13) 0.0209(14) -0.0033(12)
C21 0.0355(11) 0.0289(10) 0.0286(10) -0.0048(8) 0.0022(8) 0.0083(8)
C22 0.0345(11) 0.0318(10) 0.0292(10) 0.0000(8) 0.0051(8) 0.0113(8)
C23 0.0253(10) 0.0297(10) 0.0408(12) -0.0021(9) 0.0065(8) 0.0096(8)
C24 0.0276(10) 0.0353(11) 0.0335(11) -0.0040(9) -0.0013(8) 0.0131(8)
C25 0.0340(11) 0.0266(10) 0.0309(10) -0.0003(8) 0.0025(8) 0.0124(8)
C26 0.0567(16) 0.0381(13) 0.0409(13) -0.0153(11) -0.0003(11) 0.0012(11)
C27 0.0525(15) 0.0531(15) 0.0314(12) 0.0052(11) 0.0094(11) 0.0172(12)
C28 0.0303(11) 0.0355(12) 0.0712(18) -0.0051(12) 0.0143(11) 0.0054(9)
C29 0.0362(13) 0.0591(16) 0.0471(15) -0.0076(12) -0.0125(11) 0.0161(12)
C30 0.0538(15) 0.0343(12) 0.0434(14) 0.0089(10) 0.0102(11) 0.0162(11)
C31 0.0597(18) 0.0520(17) 0.074(2) 0.0193(16) -0.0068(16) -0.0010(14)
C32 0.0594(18) 0.0558(17) 0.0481(16) -0.0007(13) -0.0062(13) 0.0009(14)
C33 0.212(7) 0.108(4) 0.168(6) -0.090(4) -0.087(5) 0.096(5)
C34 0.112(4) 0.192(7) 0.212(7) -0.120(6) -0.046(5) 0.090(5)
Li2 0.0221(16) 0.046(2) 0.0241(17) -0.0008(15) -0.0019(13) -0.0021(15)
Li3 0.0280(18) 0.0309(19) 0.053(2) 0.0019(17) 0.0004(17) 0.0009(15)
C43 0.095(3) 0.058(2) 0.086(3) -0.0385(19) -0.022(2) 0.0112(19)
C44 0.054(2) 0.067(2) 0.127(4) -0.019(2) -0.012(2) 0.0200(17)
Li1 0.040(3) 0.034(3) 0.050(3) 0 -0.007(3) 0
O1 0.0564(12) 0.0535(12) 0.0841(16) -0.0352(11) -0.0206(11) 0.0184(10)
Ru1 0.01422(6) 0.02345(7) 0.01895(7) -0.00351(5) -0.00248(5) 0.00191(5)
Ru2 0.01527(6) 0.02510(7) 0.01580(7) -0.00053(5) -0.00003(5) 0.00081(5)
Ru3 0.02185(7) 0.02141(7) 0.02596(8) -0.00172(6) 0.00050(6) 0.00444(5)
C100 0.0616(13) 0.117(2) 0.0658(16) -0.0208(15) 0.0130(12) -0.0046(14)
C101 0.0616(13) 0.117(2) 0.0658(16) -0.0208(15) 0.0130(12) -0.0046(14)
C102 0.0616(13) 0.117(2) 0.0658(16) -0.0208(15) 0.0130(12) -0.0046(14)
C103 0.0616(13) 0.117(2) 0.0658(16) -0.0208(15) 0.0130(12) -0.0046(14)
C104 0.0616(13) 0.117(2) 0.0658(16) -0.0208(15) 0.0130(12) -0.0046(14)
C105 0.0616(13) 0.117(2) 0.0658(16) -0.0208(15) 0.0130(12) -0.0046(14)
C111 0.0616(13) 0.117(2) 0.0658(16) -0.0208(15) 0.0130(12) -0.0046(14)
C112 0.0616(13) 0.117(2) 0.0658(16) -0.0208(15) 0.0130(12) -0.0046(14)
C113 0.0616(13) 0.117(2) 0.0658(16) -0.0208(15) 0.0130(12) -0.0046(14)
C114 0.0616(13) 0.117(2) 0.0658(16) -0.0208(15) 0.0130(12) -0.0046(14)
C115 0.0616(13) 0.117(2) 0.0658(16) -0.0208(15) 0.0130(12) -0.0046(14)
C116 0.0616(13) 0.117(2) 0.0658(16) -0.0208(15) 0.0130(12) -0.0046(14)

loop_
_atom_type_symbol
_atom_type_description
_atom_type_scat_dispersion_real
_atom_type_scat_dispersion_imag
_atom_type_scat_source
C C 0.0033 0.0016 'International Tables Vol C Tables 4.2.6.8 and 6.1.1.4'
H H 0 0 'International Tables Vol C Tables 4.2.6.8 and 6.1.1.4'
Li Li -0.0003 0.0001 'International Tables Vol C Tables 4.2.6.8 and 6.1.1.4'
O O 0.0106 0.006 'International Tables Vol C Tables 4.2.6.8 and 6.1.1.4'
Al Al 0.0645 0.0514 'International Tables Vol C Tables 4.2.6.8 and 6.1.1.4'
Ru Ru -1.2594 0.8363 'International Tables Vol C Tables 4.2.6.8 and 6.1.1.4'

loop_
_geom_angle_atom_site_label_1
_geom_angle_atom_site_label_2
_geom_angle_atom_site_label_3
_geom_angle
_geom_angle_site_symmetry_1
_geom_angle_site_symmetry_3
C31 Al1 Ru1 120.84(10) . .
C31 Al1 Ru2 125.08(11) . .
Ru1 Al1 Ru2 77.263(18) . .
C31 Al1 Li2 170.68(14) . .
Ru1 Al1 Li2 59.04(7) . .
Ru2 Al1 Li2 64.24(8) . .
C31 Al1 Li1 100.57(14) . .
Ru1 Al1 Li1 132.82(7) . .
Ru2 Al1 Li1 97.84(7) . .
Li2 Al1 Li1 76.38(11) . .
C31 Al1 H3 128.0(8) . .
Ru1 Al1 H3 38.8(8) . .
Ru2 Al1 H3 99.2(8) . .
Li2 Al1 H3 45.1(8) . .
Li1 Al1 H3 98.5(8) . .
C31 Al1 H6 95.1(8) . .
Ru1 Al1 H6 123.0(8) . .
Ru2 Al1 H6 118.5(8) . .
Li2 Al1 H6 78.6(8) . .
Li1 Al1 H6 23.3(8) . .
H3 Al1 H6 84.4(11) . .
C31 Al1 H4 135.4(8) . .
Ru1 Al1 H4 96.6(8) . .
Ru2 Al1 H4 36.5(8) . .
Li2 Al1 H4 51.0(8) . .
Li1 Al1 H4 62.2(8) . .
H3 Al1 H4 96.1(11) . .
H6 Al1 H4 82.0(11) . .
C32 Al2 Ru3 119.23(10) . .
C32 Al2 Ru3 119.26(10) . 2_655
Ru3 Al2 Ru3 75.748(18) . 2_655
C32 Al2 Li3 118.08(12) . .
Ru3 Al2 Li3 110.99(7) . .
Ru3 Al2 Li3 105.81(8) 2_655 .
C32 Al2 H8 127.8(9) . .
Ru3 Al2 H8 38.2(9) . .
Ru3 Al2 H8 100.6(9) 2_655 .
Li3 Al2 H8 76.6(9) . .
C32 Al2 H7 98.8(9) . .
Ru3 Al2 H7 121.9(9) . .
Ru3 Al2 H7 123.2(9) 2_655 .
Li3 Al2 H7 20.0(9) . .
H8 Al2 H7 84.1(13) . .
C2 C1 C5 108.83(19) . .
C2 C1 C6 124.1(2) . .
C5 C1 C6 127.0(2) . .
C2 C1 Ru1 70.24(11) . .
C5 C1 Ru1 73.71(11) . .
C6 C1 Ru1 125.43(15) . .
C1 C2 C3 107.51(19) . .
C1 C2 C7 126.0(2) . .
C3 C2 C7 125.9(2) . .
C1 C2 Ru1 71.49(11) . .
C3 C2 Ru1 72.86(11) . .
C7 C2 Ru1 127.87(15) . .
C4 C3 C2 108.03(19) . .
C4 C3 C8 126.1(2) . .
C2 C3 C8 125.7(2) . .
C4 C3 Ru1 72.79(12) . .
C2 C3 Ru1 68.81(11) . .
C8 C3 Ru1 127.62(15) . .
C3 C4 C5 108.61(18) . .
C3 C4 C9 125.6(2) . .
C5 C4 C9 125.4(2) . .
C3 C4 Ru1 70.34(11) . .
C5 C4 Ru1 71.16(11) . .
C9 C4 Ru1 129.92(15) . .
C1 C5 C4 107.01(19) . .
C1 C5 C10 126.3(2) . .
C4 C5 C10 125.8(2) . .
C1 C5 Ru1 68.73(11) . .
C4 C5 Ru1 71.45(11) . .
C10 C5 Ru1 133.45(16) . .
C1 C6 H6A 109.5 . .
C1 C6 H6B 109.5 . .
H6A C6 H6B 109.5 . .
C1 C6 H6C 109.5 . .
H6A C6 H6C 109.5 . .
H6B C6 H6C 109.5 . .
C2 C7 H7A 109.5 . .
C2 C7 H7B 109.5 . .
H7A C7 H7B 109.5 . .
C2 C7 H7C 109.5 . .
H7A C7 H7C 109.5 . .
H7B C7 H7C 109.5 . .
C3 C8 H8A 109.5 . .
C3 C8 H8B 109.5 . .
H8A C8 H8B 109.5 . .
C3 C8 H8C 109.5 . .
H8A C8 H8C 109.5 . .
H8B C8 H8C 109.5 . .
C4 C9 H9A 109.5 . .
C4 C9 H9B 109.5 . .
H9A C9 H9B 109.5 . .
C4 C9 H9C 109.5 . .
H9A C9 H9C 109.5 . .
H9B C9 H9C 109.5 . .
C5 C10 H10A 109.5 . .
C5 C10 H10B 109.5 . .
H10A C10 H10B 109.5 . .
C5 C10 H10C 109.5 . .
H10A C10 H10C 109.5 . .
H10B C10 H10C 109.5 . .
C15 C11 C12 108.35(18) . .
C15 C11 C16 126.0(2) . .
C12 C11 C16 125.2(2) . .
C15 C11 Ru2 70.98(11) . .
C12 C11 Ru2 71.23(11) . .
C16 C11 Ru2 129.13(15) . .
C13 C12 C11 107.48(19) . .
C13 C12 C17 125.9(2) . .
C11 C12 C17 126.1(2) . .
C13 C12 Ru2 70.90(11) . .
C11 C12 Ru2 71.05(11) . .
C17 C12 Ru2 129.76(15) . .
C12 C13 C14 108.70(19) . .
C12 C13 C18 125.7(2) . .
C14 C13 C18 125.5(2) . .
C12 C13 Ru2 71.70(11) . .
C14 C13 Ru2 70.26(11) . .
C18 C13 Ru2 127.06(15) . .
C13 C14 C15 107.73(18) . .
C13 C14 C19 125.8(2) . .
C15 C14 C19 125.9(2) . .
C13 C14 Ru2 71.93(11) . .
C15 C14 Ru2 71.83(11) . .
C19 C14 Ru2 128.53(15) . .
C11 C15 C14 107.72(19) . .
C11 C15 C20 126.4(2) . .
C14 C15 C20 125.2(2) . .
C11 C15 Ru2 71.52(12) . .
C14 C15 Ru2 70.10(11) . .
C20 C15 Ru2 130.73(17) . .
C11 C16 H16A 109.5 . .
C11 C16 H16B 109.5 . .
H16A C16 H16B 109.5 . .
C11 C16 H16C 109.5 . .
H16A C16 H16C 109.5 . .
H16B C16 H16C 109.5 . .
C12 C17 H17A 109.5 . .
C12 C17 H17B 109.5 . .
H17A C17 H17B 109.5 . .
C12 C17 H17C 109.5 . .
H17A C17 H17C 109.5 . .
H17B C17 H17C 109.5 . .
C13 C18 H18A 109.5 . .
C13 C18 H18B 109.5 . .
H18A C18 H18B 109.5 . .
C13 C18 H18C 109.5 . .
H18A C18 H18C 109.5 . .
H18B C18 H18C 109.5 . .
C14 C19 H19A 109.5 . .
C14 C19 H19B 109.5 . .
H19A C19 H19B 109.5 . .
C14 C19 H19C 109.5 . .
H19A C19 H19C 109.5 . .
H19B C19 H19C 109.5 . .
C15 C20 H20A 109.5 . .
C15 C20 H20B 109.5 . .
H20A C20 H20B 109.5 . .
C15 C20 H20C 109.5 . .
H20A C20 H20C 109.5 . .
H20B C20 H20C 109.5 . .
C22 C21 C25 107.26(19) . .
C22 C21 C26 126.2(2) . .
C25 C21 C26 125.8(2) . .
C22 C21 Ru3 69.85(12) . .
C25 C21 Ru3 71.18(11) . .
C26 C21 Ru3 131.87(16) . .
C21 C22 C23 108.52(19) . .
C21 C22 C27 125.5(2) . .
C23 C22 C27 125.8(2) . .
C21 C22 Ru3 72.83(12) . .
C23 C22 Ru3 69.87(12) . .
C27 C22 Ru3 126.31(15) . .
C22 C23 C24 107.3(2) . .
C22 C23 C28 126.9(2) . .
C24 C23 C28 125.0(2) . .
C22 C23 Ru3 72.13(12) . .
C24 C23 Ru3 72.43(12) . .
C28 C23 Ru3 128.50(15) . .
C25 C24 C23 108.38(19) . .
C25 C24 C29 126.4(2) . .
C23 C24 C29 124.9(2) . .
C25 C24 Ru3 72.62(12) . .
C23 C24 Ru3 69.38(11) . .
C29 C24 Ru3 128.38(16) . .
C24 C25 C21 108.51(19) . .
C24 C25 C30 126.0(2) . .
C21 C25 C30 125.1(2) . .
C24 C25 Ru3 70.67(11) . .
C21 C25 Ru3 71.42(11) . .
C30 C25 Ru3 129.27(15) . .
C21 C26 H26A 109.5 . .
C21 C26 H26B 109.5 . .
H26A C26 H26B 109.5 . .
C21 C26 H26C 109.5 . .
H26A C26 H26C 109.5 . .
H26B C26 H26C 109.5 . .
C22 C27 H27A 109.5 . .
C22 C27 H27B 109.5 . .
H27A C27 H27B 109.5 . .
C22 C27 H27C 109.5 . .
H27A C27 H27C 109.5 . .
H27B C27 H27C 109.5 . .
C23 C28 H28A 109.5 . .
C23 C28 H28B 109.5 . .
H28A C28 H28B 109.5 . .
C23 C28 H28C 109.5 . .
H28A C28 H28C 109.5 . .
H28B C28 H28C 109.5 . .
C24 C29 H29A 109.5 . .
C24 C29 H29B 109.5 . .
H29A C29 H29B 109.5 . .
C24 C29 H29C 109.5 . .
H29A C29 H29C 109.5 . .
H29B C29 H29C 109.5 . .
C25 C30 H30A 109.5 . .
C25 C30 H30B 109.5 . .
H30A C30 H30B 109.5 . .
C25 C30 H30C 109.5 . .
H30A C30 H30C 109.5 . .
H30B C30 H30C 109.5 . .
Al1 C31 H31A 109.5 . .
Al1 C31 H31B 109.5 . .
H31A C31 H31B 109.5 . .
Al1 C31 H31C 109.5 . .
H31A C31 H31C 109.5 . .
H31B C31 H31C 109.5 . .
Al2 C32 H32A 109.5 . .
Al2 C32 H32B 109.5 . .
H32A C32 H32B 109.5 . .
Al2 C32 H32C 109.5 . .
H32A C32 H32C 109.5 . .
H32B C32 H32C 109.5 . .
C34 C33 C43 107.6(4) . .
C34 C33 H33A 110.2 . .
C43 C33 H33A 110.2 . .
C34 C33 H33B 110.2 . .
C43 C33 H33B 110.2 . .
H33A C33 H33B 108.5 . .
C33 C34 C44 109.8(4) . .
C33 C34 H34A 109.7 . .
C44 C34 H34A 109.7 . .
C33 C34 H34B 109.7 . .
C44 C34 H34B 109.7 . .
H34A C34 H34B 108.2 . .
Li2 Li2 Ru1 129.3(2) 2_655 .
Li2 Li2 Ru2 65.51(14) 2_655 2_655
Ru1 Li2 Ru2 162.19(16) . 2_655
Li2 Li2 Al1 95.90(15) 2_655 .
Ru1 Li2 Al1 55.09(7) . .
Ru2 Li2 Al1 139.87(15) 2_655 .
Li2 Li2 Ru2 59.68(14) 2_655 .
Ru1 Li2 Ru2 70.06(9) . .
Ru2 Li2 Ru2 125.10(13) 2_655 .
Al1 Li2 Ru2 53.10(7) . .
Li2 Li2 Li3 88.22(14) 2_655 .
Ru1 Li2 Li3 57.11(11) . .
Ru2 Li2 Li3 120.61(16) 2_655 .
Al1 Li2 Li3 92.24(13) . .
Ru2 Li2 Li3 56.44(11) . .
Li2 Li2 H3 136.5(8) 2_655 .
Ru1 Li2 H3 36.9(7) . .
Ru2 Li2 H3 142.2(8) 2_655 .
Al1 Li2 H3 40.7(7) . .
Ru2 Li2 H3 85.7(7) . .
Li3 Li2 H3 93.7(7) . .
Li2 Li2 H2 129.5(8) 2_655 .
Ru1 Li2 H2 36.9(8) . .
Ru2 Li2 H2 127.9(8) 2_655 .
Al1 Li2 H2 91.7(8) . .
Ru2 Li2 H2 87.4(8) . .
Li3 Li2 H2 41.6(8) . .
H3 Li2 H2 67.5(11) . .
Li2 Li2 H5 47.4(7) 2_655 .
Ru1 Li2 H5 86.0(7) . .
Ru2 Li2 H5 103.1(7) 2_655 .
Al1 Li2 H5 85.2(7) . .
Ru2 Li2 H5 32.1(7) . .
Li3 Li2 H5 42.7(7) . .
H3 Li2 H5 113.5(10) . .
H2 Li2 H5 83.9(10) . .
Li2 Li2 H4 52.2(7) 2_655 .
Ru1 Li2 H4 87.7(7) . .
Ru2 Li2 H4 110.1(7) 2_655 .
Al1 Li2 H4 43.8(7) . .
Ru2 Li2 H4 31.5(7) . .
Li3 Li2 H4 87.9(7) . .
H3 Li2 H4 84.4(10) . .
H2 Li2 H4 115.5(11) . .
H5 Li2 H4 55.3(10) . .
Ru1 Li3 Ru2 72.31(10) . .
Ru1 Li3 Li2 57.03(11) . .
Ru2 Li3 Li2 61.35(11) . .
Ru1 Li3 Al2 142.70(15) . .
Ru2 Li3 Al2 141.25(14) . .
Li2 Li3 Al2 142.04(18) . .
Ru1 Li3 H1 41.0(8) . .
Ru2 Li3 H1 38.9(8) . .
Li2 Li3 H1 69.1(8) . .
Al2 Li3 H1 148.9(9) . .
Ru1 Li3 H2 37.2(7) . .
Ru2 Li3 H2 90.1(8) . .
Li2 Li3 H2 39.4(7) . .
Al2 Li3 H2 127.6(8) . .
H1 Li3 H2 73.7(11) . .
Ru1 Li3 H7 132.7(8) . .
Ru2 Li3 H7 135.2(8) . .
Li2 Li3 H7 159.6(8) . .
Al2 Li3 H7 18.2(8) . .
H1 Li3 H7 130.9(12) . .
H2 Li3 H7 133.2(11) . .
Ru1 Li3 H5 89.5(7) . .
Ru2 Li3 H5 34.1(7) . .
Li2 Li3 H5 47.5(7) . .
Al2 Li3 H5 127.3(8) . .
H1 Li3 H5 69.6(11) . .
H2 Li3 H5 86.6(10) . .
H7 Li3 H5 136.0(11) . .
O1 C43 C33 105.7(3) . .
O1 C43 H43A 110.6 . .
C33 C43 H43A 110.6 . .
O1 C43 H43B 110.6 . .
C33 C43 H43B 110.6 . .
H43A C43 H43B 108.7 . .
C34 C44 O1 107.0(4) . .
C34 C44 H44A 110.3 . .
O1 C44 H44A 110.3 . .
C34 C44 H44B 110.3 . .
O1 C44 H44B 110.3 . .
H44A C44 H44B 108.6 . .
O1 Li1 O1 105.8(3) . 2_655
O1 Li1 Al1 114.14(6) . .
O1 Li1 Al1 104.52(8) 2_655 .
O1 Li1 Al1 104.52(8) . 2_655
O1 Li1 Al1 114.14(6) 2_655 2_655
Al1 Li1 Al1 113.68(18) . 2_655
O1 Li1 H6 93.0(7) . .
O1 Li1 H6 114.0(7) 2_655 .
Al1 Li1 H6 21.2(7) . .
Al1 Li1 H6 121.0(7) 2_655 .
C44 O1 C43 108.3(3) . .
C44 O1 Li1 124.6(2) . .
C43 O1 Li1 125.3(2) . .
C2 Ru1 C1 38.27(9) . .
C2 Ru1 C3 38.33(8) . .
C1 Ru1 C3 63.34(8) . .
C2 Ru1 C5 63.40(8) . .
C1 Ru1 C5 37.57(8) . .
C3 Ru1 C5 62.56(8) . .
C2 Ru1 C4 63.02(8) . .
C1 Ru1 C4 62.69(8) . .
C3 Ru1 C4 36.86(8) . .
C5 Ru1 C4 37.39(8) . .
C2 Ru1 Al1 133.67(6) . .
C1 Ru1 Al1 101.25(6) . .
C3 Ru1 Al1 161.51(6) . .
C5 Ru1 Al1 99.06(6) . .
C4 Ru1 Al1 128.40(6) . .
C2 Ru1 Li2 123.31(10) . .
C1 Ru1 Li2 137.61(10) . .
C3 Ru1 Li2 132.24(10) . .
C5 Ru1 Li2 164.33(11) . .
C4 Ru1 Li2 156.94(10) . .
Al1 Ru1 Li2 65.87(9) . .
C2 Ru1 Li3 120.53(11) . .
C1 Ru1 Li3 151.43(10) . .
C3 Ru1 Li3 88.77(10) . .
C5 Ru1 Li3 125.06(11) . .
C4 Ru1 Li3 91.59(11) . .
Al1 Ru1 Li3 104.82(9) . .
Li2 Ru1 Li3 65.86(13) . .
C2 Ru1 H1 152.5(9) . .
C1 Ru1 H1 137.1(9) . .
C3 Ru1 H1 115.1(9) . .
C5 Ru1 H1 101.0(9) . .
C4 Ru1 H1 90.6(9) . .
Al1 Ru1 H1 68.3(9) . .
Li2 Ru1 H1 78.0(9) . .
Li3 Ru1 H1 48.0(9) . .
C2 Ru1 H3 101.6(9) . .
C1 Ru1 H3 92.0(9) . .
C3 Ru1 H3 138.3(9) . .
C5 Ru1 H3 117.9(9) . .
C4 Ru1 H3 153.9(9) . .
Al1 Ru1 H3 46.4(9) . .
Li2 Ru1 H3 48.9(9) . .
Li3 Ru1 H3 114.4(9) . .
H1 Ru1 H3 105.8(13) . .
C2 Ru1 H2 96.4(9) . .
C1 Ru1 H2 132.7(9) . .
C3 Ru1 H2 89.3(9) . .
C5 Ru1 H2 151.8(9) . .
C4 Ru1 H2 117.1(9) . .
Al1 Ru1 H2 109.1(9) . .
Li2 Ru1 H2 43.6(9) . .
Li3 Ru1 H2 46.5(9) . .
H1 Ru1 H2 88.5(13) . .
H3 Ru1 H2 84.0(13) . .
C14 Ru2 C13 37.80(8) . .
C14 Ru2 C15 38.06(8) . .
C13 Ru2 C15 62.99(8) . .
C14 Ru2 C11 63.18(8) . .
C13 Ru2 C11 62.65(8) . .
C15 Ru2 C11 37.50(8) . .
C14 Ru2 C12 63.26(8) . .
C13 Ru2 C12 37.39(8) . .
C15 Ru2 C12 63.07(8) . .
C11 Ru2 C12 37.72(8) . .
C14 Ru2 Al1 121.64(6) . .
C13 Ru2 Al1 157.15(6) . .
C15 Ru2 Al1 94.32(6) . .
C11 Ru2 Al1 101.50(6) . .
C12 Ru2 Al1 136.15(6) . .
C14 Ru2 Li2 80.62(9) . 2_655
C13 Ru2 Li2 87.69(9) . 2_655
C15 Ru2 Li2 111.79(10) . 2_655
C11 Ru2 Li2 143.73(9) . 2_655
C12 Ru2 Li2 123.43(10) . 2_655
Al1 Ru2 Li2 99.33(8) . 2_655
C14 Ru2 Li3 135.26(10) . .
C13 Ru2 Li3 98.91(10) . .
C15 Ru2 Li3 150.65(11) . .
C11 Ru2 Li3 114.63(11) . .
C12 Ru2 Li3 88.36(11) . .
Al1 Ru2 Li3 102.91(8) . .
Li2 Ru2 Li3 88.88(12) 2_655 .
C14 Ru2 Li2 133.89(9) . .
C13 Ru2 Li2 135.86(9) . .
C15 Ru2 Li2 146.86(10) . .
C11 Ru2 Li2 160.46(9) . .
C12 Ru2 Li2 149.93(10) . .
Al1 Ru2 Li2 62.66(8) . .
Li2 Ru2 Li2 54.80(13) 2_655 .
Li3 Ru2 Li2 62.21(12) . .
C14 Ru2 H1 153.7(10) . .
C13 Ru2 H1 125.0(9) . .
C15 Ru2 H1 123.5(10) . .
C11 Ru2 H1 91.7(10) . .
C12 Ru2 H1 92.3(10) . .
Al1 Ru2 H1 68.5(9) . .
Li2 Ru2 H1 123.7(10) 2_655 .
Li3 Ru2 H1 46.3(9) . .
Li2 Ru2 H1 72.3(10) . .
C14 Ru2 H5 109.4(9) . .
C13 Ru2 H5 90.8(9) . .
C15 Ru2 H5 147.5(9) . .
C11 Ru2 H5 145.8(9) . .
C12 Ru2 H5 108.2(9) . .
Al1 Ru2 H5 109.5(9) . .
Li2 Ru2 H5 44.2(9) 2_655 .
Li3 Ru2 H5 45.0(9) . .
Li2 Ru2 H5 46.8(9) . .
H1 Ru2 H5 86.6(13) . .
C14 Ru2 H4 95.2(10) . .
C13 Ru2 H4 126.0(10) . .
C15 Ru2 H4 97.7(10) . .
C11 Ru2 H4 130.4(10) . .
C12 Ru2 H4 158.0(10) . .
Al1 Ru2 H4 50.4(10) . .
Li2 Ru2 H4 51.3(10) 2_655 .
Li3 Ru2 H4 111.6(10) . .
Li2 Ru2 H4 49.5(10) . .
H1 Ru2 H4 108.0(14) . .
H5 Ru2 H4 82.0(14) . .
C23 Ru3 C22 37.99(8) . .
C23 Ru3 C24 38.19(8) . .
C22 Ru3 C24 62.89(8) . .
C23 Ru3 C25 62.87(8) . .
C22 Ru3 C25 62.43(8) . .
C24 Ru3 C25 36.71(8) . .
C23 Ru3 C21 63.11(8) . .
C22 Ru3 C21 37.32(8) . .
C24 Ru3 C21 62.27(8) . .
C25 Ru3 C21 37.40(8) . .
C23 Ru3 Al2 132.91(6) . .
C22 Ru3 Al2 101.84(6) . .
C24 Ru3 Al2 162.84(6) . .
C25 Ru3 Al2 130.86(6) . .
C21 Ru3 Al2 100.98(6) . .
C23 Ru3 Al2 125.49(6) . 2_655
C22 Ru3 Al2 162.39(6) . 2_655
C24 Ru3 Al2 100.06(6) . 2_655
C25 Ru3 Al2 107.10(6) . 2_655
C21 Ru3 Al2 140.49(6) . 2_655
Al2 Ru3 Al2 95.64(2) . 2_655
C23 Ru3 H8 102.5(10) . .
C22 Ru3 H8 91.9(10) . .
C24 Ru3 H8 139.5(10) . .
C25 Ru3 H8 153.1(10) . .
C21 Ru3 H8 116.6(10) . .
Al2 Ru3 H8 42.3(10) . .
Al2 Ru3 H8 99.8(10) 2_655 .
C23 Ru3 H10 93.8(10) . .
C22 Ru3 H10 127.4(10) . .
C24 Ru3 H10 93.0(10) . .
C25 Ru3 H10 123.8(10) . .
C21 Ru3 H10 154.5(10) . .
Al2 Ru3 H10 103.1(10) . .
Al2 Ru3 H10 44.6(10) 2_655 .
H8 Ru3 H10 77.2(15) . .
C23 Ru3 H9 154.6(14) . .
C22 Ru3 H9 129.7(11) . .
C24 Ru3 H9 120.8(12) . .
C25 Ru3 H9 91.8(14) . .
C21 Ru3 H9 95.9(14) . .
Al2 Ru3 H9 61.7(8) . .
Al2 Ru3 H9 61.4(8) 2_655 .
H8 Ru3 H9 99.7(15) . .
H10 Ru3 H9 102.9(15) . .
C101 C100 H10X 109.5 . .
C101 C100 H10Y 109.5 . .
H10X C100 H10Y 109.5 . .
C101 C100 H10Z 109.5 . .
H10X C100 H10Z 109.5 . .
H10Y C100 H10Z 109.5 . .
C102 C101 C100 111.6(8) . .
C102 C101 H10D 109.3 . .
C100 C101 H10D 109.3 . .
C102 C101 H10E 109.3 . .
C100 C101 H10E 109.3 . .
H10D C101 H10E 108 . .
C103 C102 C101 111.4(10) . .
C103 C102 H10G 109.4 . .
C101 C102 H10G 109.4 . .
C103 C102 H10H 109.4 . .
C101 C102 H10H 109.4 . .
H10G C102 H10H 108 . .
C102 C103 C104 112.5(9) . .
C102 C103 H10I 109.1 . .
C104 C103 H10I 109.1 . .
C102 C103 H10J 109.1 . .
C104 C103 H10J 109.1 . .
H10I C103 H10J 107.8 . .
C103 C104 C105 113.3(8) . .
C103 C104 H10K 108.9 . .
C105 C104 H10K 108.9 . .
C103 C104 H10L 108.9 . .
C105 C104 H10L 108.9 . .
H10K C104 H10L 107.7 . .
C104 C105 H10M 109.5 . .
C104 C105 H10N 109.5 . .
H10M C105 H10N 109.5 . .
C104 C105 H10O 109.5 . .
H10M C105 H10O 109.5 . .
H10N C105 H10O 109.5 . .
C112 C111 H11A 109.5 . .
C112 C111 H11B 109.5 . .
H11A C111 H11B 109.5 . .
C112 C111 H11C 109.5 . .
H11A C111 H11C 109.5 . .
H11B C111 H11C 109.5 . .
C113 C112 C111 116.1(6) . .
C113 C112 H11D 108.3 . .
C111 C112 H11D 108.3 . .
C113 C112 H11E 108.3 . .
C111 C112 H11E 108.3 . .
H11D C112 H11E 107.4 . .
C112 C113 C114 115.5(6) . .
C112 C113 H11F 108.4 . .
C114 C113 H11F 108.4 . .
C112 C113 H11G 108.4 . .
C114 C113 H11G 108.4 . .
H11F C113 H11G 107.5 . .
C115 C114 C113 114.9(7) . .
C115 C114 H11H 108.6 . .
C113 C114 H11H 108.6 . .
C115 C114 H11I 108.6 . .
C113 C114 H11I 108.6 . .
H11H C114 H11I 107.5 . .
C116 C115 C114 114.7(6) . .
C116 C115 H11J 108.6 . .
C114 C115 H11J 108.6 . .
C116 C115 H11K 108.6 . .
C114 C115 H11K 108.6 . .
H11J C115 H11K 107.6 . .
C115 C116 H11L 109.5 . .
C115 C116 H11M 109.5 . .
H11L C116 H11M 109.5 . .
C115 C116 H11N 109.5 . .
H11L C116 H11N 109.5 . .
H11M C116 H11N 109.5 . .

loop_
_geom_bond_atom_site_label_1
_geom_bond_atom_site_label_2
_geom_bond_distance
_geom_bond_site_symmetry_2
Al1 C31 1.955(3) .
Al1 Ru1 2.5539(6) .
Al1 Ru2 2.5584(6) .
Al1 Li2 2.842(4) .
Al1 Li1 3.242(3) .
Al1 H3 1.86(3) .
Al1 H6 1.67(2) .
Al1 H4 1.97(3) .
Al2 C32 1.982(3) .
Al2 Ru3 2.5736(6) .
Al2 Ru3 2.5846(7) 2_655
Al2 Li3 3.174(4) .
Al2 H8 1.76(3) .
Al2 H7 1.61(3) .
C1 C2 1.423(3) .
C1 C5 1.426(3) .
C1 C6 1.507(3) .
C1 Ru1 2.1789(19) .
C2 C3 1.438(3) .
C2 C7 1.509(3) .
C2 Ru1 2.1625(19) .
C3 C4 1.412(3) .
C3 C8 1.504(3) .
C3 Ru1 2.2164(19) .
C4 C5 1.440(3) .
C4 C9 1.494(3) .
C4 Ru1 2.2482(19) .
C5 C10 1.496(3) .
C5 Ru1 2.2443(19) .
C6 H6A 0.98 .
C6 H6B 0.98 .
C6 H6C 0.98 .
C7 H7A 0.98 .
C7 H7B 0.98 .
C7 H7C 0.98 .
C8 H8A 0.98 .
C8 H8B 0.98 .
C8 H8C 0.98 .
C9 H9A 0.98 .
C9 H9B 0.98 .
C9 H9C 0.98 .
C10 H10A 0.98 .
C10 H10B 0.98 .
C10 H10C 0.98 .
C11 C15 1.427(3) .
C11 C12 1.438(3) .
C11 C16 1.501(3) .
C11 Ru2 2.223(2) .
C12 C13 1.423(3) .
C12 C17 1.505(3) .
C12 Ru2 2.225(2) .
C13 C14 1.428(3) .
C13 C18 1.501(3) .
C13 Ru2 2.2147(19) .
C14 C15 1.438(3) .
C14 C19 1.504(3) .
C14 Ru2 2.1927(19) .
C15 C20 1.501(3) .
C15 Ru2 2.216(2) .
C16 H16A 0.98 .
C16 H16B 0.98 .
C16 H16C 0.98 .
C17 H17A 0.98 .
C17 H17B 0.98 .
C17 H17C 0.98 .
C18 H18A 0.98 .
C18 H18B 0.98 .
C18 H18C 0.98 .
C19 H19A 0.98 .
C19 H19B 0.98 .
C19 H19C 0.98 .
C20 H20A 0.98 .
C20 H20B 0.98 .
C20 H20C 0.98 .
C21 C22 1.428(3) .
C21 C25 1.442(3) .
C21 C26 1.499(3) .
C21 Ru3 2.251(2) .
C22 C23 1.430(3) .
C22 C27 1.501(3) .
C22 Ru3 2.211(2) .
C23 C24 1.441(3) .
C23 C28 1.503(3) .
C23 Ru3 2.181(2) .
C24 C25 1.408(3) .
C24 C29 1.507(3) .
C24 Ru3 2.222(2) .
C25 C30 1.504(3) .
C25 Ru3 2.2474(19) .
C26 H26A 0.98 .
C26 H26B 0.98 .
C26 H26C 0.98 .
C27 H27A 0.98 .
C27 H27B 0.98 .
C27 H27C 0.98 .
C28 H28A 0.98 .
C28 H28B 0.98 .
C28 H28C 0.98 .
C29 H29A 0.98 .
C29 H29B 0.98 .
C29 H29C 0.98 .
C30 H30A 0.98 .
C30 H30B 0.98 .
C30 H30C 0.98 .
C31 H31A 0.98 .
C31 H31B 0.98 .
C31 H31C 0.98 .
C32 H32A 0.98 .
C32 H32B 0.98 .
C32 H32C 0.98 .
C33 C34 1.404(8) .
C33 C43 1.448(6) .
C33 H33A 0.99 .
C33 H33B 0.99 .
C34 C44 1.406(6) .
C34 H34A 0.99 .
C34 H34B 0.99 .
Li2 Li2 2.587(7) 2_655
Li2 Ru1 2.671(3) .
Li2 Ru2 2.733(4) 2_655
Li2 Ru2 2.881(4) .
Li2 Li3 2.905(6) .
Li2 H3 2.02(3) .
Li2 H2 1.87(3) .
Li2 H5 2.14(3) .
Li2 H4 2.22(3) .
Li3 Ru1 2.673(4) .
Li3 Ru2 2.736(4) .
Li3 H1 1.99(3) .
Li3 H2 1.95(3) .
Li3 H7 1.75(3) .
Li3 H5 1.97(3) .
C43 O1 1.438(3) .
C43 H43A 0.99 .
C43 H43B 0.99 .
C44 O1 1.433(4) .
C44 H44A 0.99 .
C44 H44B 0.99 .
Li1 O1 1.953(4) .
Li1 O1 1.953(4) 2_655
Li1 Al1 3.242(3) 2_655
Li1 H6 1.83(2) .
Ru1 H1 1.75(3) .
Ru1 H3 1.61(3) .
Ru1 H2 1.63(2) .
Ru2 Li2 2.733(4) 2_655
Ru2 H1 1.73(3) .
Ru2 H5 1.56(3) .
Ru2 H4 1.53(3) .
Ru3 Al2 2.5846(7) 2_655
Ru3 H8 1.61(3) .
Ru3 H10 1.59(3) .
Ru3 H9 1.695(17) .
C100 C101 1.672(13) .
C100 H10X 0.98 .
C100 H10Y 0.98 .
C100 H10Z 0.98 .
C101 C102 1.558(14) .
C101 H10D 0.99 .
C101 H10E 0.99 .
C102 C103 1.499(16) .
C102 H10G 0.99 .
C102 H10H 0.99 .
C103 C104 1.552(14) .
C103 H10I 0.99 .
C103 H10J 0.99 .
C104 C105 1.670(14) .
C104 H10K 0.99 .
C104 H10L 0.99 .
C105 H10M 0.98 .
C105 H10N 0.98 .
C105 H10O 0.98 .
C111 C112 1.497(10) .
C111 H11A 0.98 .
C111 H11B 0.98 .
C111 H11C 0.98 .
C112 C113 1.461(9) .
C112 H11D 0.99 .
C112 H11E 0.99 .
C113 C114 1.499(11) .
C113 H11F 0.99 .
C113 H11G 0.99 .
C114 C115 1.492(9) .
C114 H11H 0.99 .
C114 H11I 0.99 .
C115 C116 1.370(10) .
C115 H11J 0.99 .
C115 H11K 0.99 .
C116 H11L 0.98 .
C116 H11M 0.98 .
C116 H11N 0.98 .
